data_1543470
loop_
_publ_author_name
'Ito, Suguru'
'Ono, Kosuke'
'Johmoto, Kohei'
'Uekusa, Hidehiro'
'Iwasawa, Nobuharu'

_publ_section_title
;
 Switching of the solid-state guest selectivity: solvent-dependent
 selective guest inclusion in a crystalline macrocyclic boronic ester
;
_journal_issue 9
_journal_name_full 'Chem. Sci.'
_journal_page_first 5765
_journal_paper_doi 10.1039/C5SC04766H
_journal_volume 7
_journal_year 2016
_chemical_formula_sum 'C57 H51 B4 Cl12 N5 O8 S2'
_chemical_formula_weight 1466.79
_chemical_name_systematic
; 
 ? 
;
_space_group_IT_number 14
_symmetry_space_group_name_Hall '-P 2ybc'
_symmetry_space_group_name_H-M 'P 1 21/c 1'
_atom_sites_solution_hydrogens geom
_atom_sites_solution_primary direct
_atom_sites_solution_secondary difmap
_audit_creation_method SHELXL-97
_audit_update_record
;
2014-05-27 deposited with the CCDC.
2016-06-16 downloaded from the CCDC.
;
_cell_angle_alpha 90.00
_cell_angle_beta 122.667(3)
_cell_angle_gamma 90.00
_cell_formula_units_Z 2
_cell_length_a 13.6829(10)
_cell_length_b 14.0362(10)
_cell_length_c 20.6735(11)
_cell_measurement_temperature 173(2)
_cell_volume 3342.4(4)
_computing_structure_refinement 'SHELXL-97 (Sheldrick, 1997)'
_computing_structure_solution 'SHELXS-97 (Sheldrick, 1990)'
_diffrn_ambient_temperature 173(2)
_diffrn_measured_fraction_theta_full 0.998
_diffrn_measured_fraction_theta_max 0.998
_diffrn_radiation_monochromator graphite
_diffrn_radiation_source 'fine-focus sealed tube'
_diffrn_radiation_type MoK\a
_diffrn_radiation_wavelength 0.71075
_diffrn_reflns_av_R_equivalents 0.0494
_diffrn_reflns_av_sigmaI/netI 0.0338
_diffrn_reflns_limit_h_max 17
_diffrn_reflns_limit_h_min -17
_diffrn_reflns_limit_k_max 18
_diffrn_reflns_limit_k_min -18
_diffrn_reflns_limit_l_max 26
_diffrn_reflns_limit_l_min -26
_diffrn_reflns_number 51895
_diffrn_reflns_theta_full 27.44
_diffrn_reflns_theta_max 27.44
_diffrn_reflns_theta_min 3.01
_exptl_absorpt_coefficient_mu 0.615
_exptl_absorpt_correction_T_max 0.7964
_exptl_absorpt_correction_T_min 0.7494
_exptl_crystal_density_diffrn 1.457
_exptl_crystal_density_method 'not measured'
_exptl_crystal_F_000 1496
_exptl_crystal_size_max 0.50
_exptl_crystal_size_mid 0.42
_exptl_crystal_size_min 0.39
_refine_diff_density_max 1.197
_refine_diff_density_min -0.851
_refine_diff_density_rms 0.080
_refine_ls_extinction_method none
_refine_ls_goodness_of_fit_ref 1.052
_refine_ls_hydrogen_treatment mixed
_refine_ls_matrix_type full
_refine_ls_number_parameters 391
_refine_ls_number_reflns 7625
_refine_ls_number_restraints 0
_refine_ls_restrained_S_all 1.052
_refine_ls_R_factor_all 0.0668
_refine_ls_R_factor_gt 0.0563
_refine_ls_shift/su_max 0.001
_refine_ls_shift/su_mean 0.000
_refine_ls_structure_factor_coef Fsqd
_refine_ls_weighting_details 'calc w=1/[\s^2^(Fo^2^)+(0.0824P)^2^+2.8750P] where P=(Fo^2^+2Fc^2^)/3'
_refine_ls_weighting_scheme calc
_refine_ls_wR_factor_gt 0.1492
_refine_ls_wR_factor_ref 0.1576
_reflns_number_gt 6254
_reflns_number_total 7625
_reflns_threshold_expression >2sigma(I)
_cod_data_source_file c5sc04766h2.cif
_cod_data_source_block shelxl
_cod_depositor_comments 'Adding full bibliography for 1543464--1543470.cif.'
_cod_database_code 1543470

loop_
_symmetry_equiv_pos_as_xyz
'x, y, z'
'-x, y+1/2, -z+1/2'
'-x, -y, -z'
'x, -y-1/2, z-1/2'

loop_
_atom_site_label
_atom_site_type_symbol
_atom_site_fract_x
_atom_site_fract_y
_atom_site_fract_z
_atom_site_U_iso_or_equiv
_atom_site_adp_type
_atom_site_occupancy
_atom_site_symmetry_multiplicity
_atom_site_calc_flag
_atom_site_refinement_flags
_atom_site_disorder_assembly
_atom_site_disorder_group
C1 C 1.13857(18) 0.25082(16) 0.54275(12) 0.0272(4) Uani 1 1 d . . .
C2 C 1.1621(2) 0.21210(18) 0.49146(13) 0.0315(5) Uani 1 1 d . . .
H2 H 1.1212 0.2360 0.4404 0.038 Uiso 1 1 calc R . .
C3 C 1.2443(2) 0.13835(18) 0.51101(13) 0.0313(5) Uani 1 1 d . . .
H3 H 1.2554 0.1147 0.4723 0.038 Uiso 1 1 calc R . .
C4 C 1.30898(19) 0.09936(16) 0.58350(13) 0.0267(4) Uani 1 1 d . . .
C5 C 1.28920(19) 0.13887(15) 0.63899(12) 0.0259(4) Uani 1 1 d . . .
C6 C 1.20514(19) 0.21355(16) 0.61895(12) 0.0263(4) Uani 1 1 d . . .
C7 C 0.87877(18) 0.40374(14) 0.49200(12) 0.0233(4) Uani 1 1 d . . .
H7 H 0.8686 0.4652 0.5122 0.028 Uiso 1 1 calc R . .
C8 C 0.89142(18) 0.41848(15) 0.42239(12) 0.0241(4) Uani 1 1 d . . .
H8 H 0.9074 0.4868 0.4176 0.029 Uiso 1 1 calc R . .
C9 C 0.77746(18) 0.38463(16) 0.34994(12) 0.0259(4) Uani 1 1 d . . .
C10 C 0.72516(18) 0.32213(15) 0.38342(12) 0.0229(4) Uani 1 1 d . . .
C11 C 0.63631(18) 0.25573(16) 0.34507(12) 0.0250(4) Uani 1 1 d . . .
H11 H 0.6028 0.2424 0.2921 0.030 Uiso 1 1 calc R . .
C12 C 0.59834(17) 0.20955(15) 0.38703(12) 0.0232(4) Uani 1 1 d . . .
C13 C 0.51456(18) 0.12703(15) 0.36084(12) 0.0250(4) Uani 1 1 d . . .
H13 H 0.4343 0.1448 0.3182 0.030 Uiso 1 1 calc R . .
C14 C 0.52007(18) 0.09615(15) 0.43529(13) 0.0254(4) Uani 1 1 d . . .
H14 H 0.4410 0.0815 0.4243 0.030 Uiso 1 1 calc R . .
C15 C 0.57739(19) 0.17844(16) 0.49346(13) 0.0266(4) Uani 1 1 d . . .
C16 C 0.64297(18) 0.23117(15) 0.46401(12) 0.0230(4) Uani 1 1 d . . .
C17 C 0.73340(18) 0.29613(15) 0.50283(12) 0.0238(4) Uani 1 1 d . . .
H17 H 0.7655 0.3107 0.5555 0.029 Uiso 1 1 calc R . .
C18 C 0.77512(17) 0.33897(14) 0.46164(12) 0.0220(4) Uani 1 1 d . . .
C19 C 0.7963(3) 0.3327(2) 0.29280(15) 0.0429(6) Uani 1 1 d . . .
H19A H 0.8427 0.2752 0.3169 0.064 Uiso 1 1 calc R . .
H19B H 0.8373 0.3747 0.2772 0.064 Uiso 1 1 calc R . .
H19C H 0.7210 0.3147 0.2475 0.064 Uiso 1 1 calc R . .
C20 C 0.6999(2) 0.4725(2) 0.31248(17) 0.0441(7) Uani 1 1 d . . .
H20A H 0.6222 0.4521 0.2712 0.066 Uiso 1 1 calc R . .
H20B H 0.7337 0.5136 0.2912 0.066 Uiso 1 1 calc R . .
H20C H 0.6942 0.5080 0.3512 0.066 Uiso 1 1 calc R . .
C21 C 0.6538(2) 0.1448(2) 0.57655(14) 0.0397(6) Uani 1 1 d . . .
H21A H 0.7153 0.1033 0.5817 0.060 Uiso 1 1 calc R . .
H21B H 0.6065 0.1093 0.5908 0.060 Uiso 1 1 calc R . .
H21C H 0.6888 0.2000 0.6105 0.060 Uiso 1 1 calc R . .
C22 C 0.4806(2) 0.24408(19) 0.48445(16) 0.0373(5) Uani 1 1 d . . .
H22A H 0.5152 0.3018 0.5153 0.056 Uiso 1 1 calc R . .
H22B H 0.4362 0.2106 0.5021 0.056 Uiso 1 1 calc R . .
H22C H 0.4287 0.2616 0.4303 0.056 Uiso 1 1 calc R . .
B1 B 1.0366(2) 0.32279(17) 0.51202(14) 0.0252(5) Uani 1 1 d . . .
B2 B 1.3885(2) 0.01246(18) 0.59650(14) 0.0256(5) Uani 1 1 d . . .
N1 N 1.19832(18) 0.24191(15) 0.67843(11) 0.0335(4) Uani 1 1 d . . .
N2 N 1.34422(19) 0.11242(15) 0.71345(11) 0.0338(4) Uani 1 1 d . . .
O1 O 0.98430(12) 0.35291(11) 0.54914(8) 0.0243(3) Uani 1 1 d . . .
O2 O 0.98821(14) 0.35902(12) 0.43964(9) 0.0309(4) Uani 1 1 d . . .
O3 O 0.56080(13) 0.04648(11) 0.34121(9) 0.0269(3) Uani 1 1 d . . .
O4 O 0.59213(14) 0.01217(11) 0.45967(9) 0.0295(3) Uani 1 1 d . . .
S1 S 1.29046(6) 0.17774(5) 0.75124(3) 0.04030(18) Uani 1 1 d . . .
N101 N 1.1008(4) -0.1015(3) 0.5003(2) 0.0596(5) Uiso 0.50 1 d PG A -1
C101 C 1.0603(4) -0.0958(3) 0.4263(2) 0.0596(5) Uiso 0.50 1 d PG A -1
H101 H 1.0935 -0.1422 0.4055 0.072 Uiso 0.50 1 d PG A -1
C102 C 0.9740(4) -0.0320(3) 0.3754(2) 0.0596(5) Uiso 0.50 1 d PG A -1
H102 H 0.9469 -0.0337 0.3207 0.072 Uiso 0.50 1 d PG A -1
C103 C 0.9278(4) 0.0286(3) 0.4027(2) 0.0596(5) Uiso 0.50 1 d PG A -1
H103 H 0.8668 0.0744 0.3710 0.072 Uiso 0.50 1 d PG A -1
C104 C 0.9207(4) 0.0851(3) 0.5146(3) 0.0596(5) Uiso 0.50 1 d PG A -1
H104 H 0.8626 0.1295 0.4823 0.072 Uiso 0.50 1 d PG A -1
C105 C 0.9585(4) 0.0766(3) 0.5901(3) 0.0596(5) Uiso 0.50 1 d PG A -1
H105 H 0.9257 0.1136 0.6133 0.072 Uiso 0.50 1 d PG A -1
C106 C 1.0450(4) 0.0095(3) 0.6368(2) 0.0596(5) Uiso 0.50 1 d PG A -1
H106 H 1.0716 0.0027 0.6936 0.072 Uiso 0.50 1 d PG A -1
C107 C 1.0920(4) -0.0474(3) 0.6069(2) 0.0596(5) Uiso 0.50 1 d PG A -1
H107 H 1.1526 -0.0940 0.6382 0.072 Uiso 0.50 1 d PG A -1
C108 C 1.0535(3) -0.0408(3) 0.5284(2) 0.0596(5) Uiso 0.50 1 d PG A -1
C109 C 0.9663(3) 0.0263(3) 0.4814(2) 0.0596(5) Uiso 0.50 1 d PG A -1
C201 C -0.0462(2) 0.6296(2) 0.27758(15) 0.0446(6) Uani 1 1 d . . .
H201 H -0.0611 0.6562 0.3164 0.054 Uiso 1 1 calc R B 1
Cl1A Cl -0.1812(6) 0.6085(7) 0.1910(3) 0.0716(13) Uani 0.70(3) 1 d P C 1
Cl2A Cl 0.0339(6) 0.5221(3) 0.3143(3) 0.0623(10) Uani 0.70(3) 1 d P C 1
Cl3A Cl 0.0343(4) 0.7125(4) 0.2620(3) 0.0666(11) Uani 0.70(3) 1 d P C 1
Cl1B Cl -0.1751(13) 0.5932(11) 0.1954(8) 0.060(2) Uani 0.30(3) 1 d P C 2
Cl2B Cl 0.0519(19) 0.542(2) 0.3128(9) 0.095(4) Uani 0.30(3) 1 d P C 2
Cl3B Cl 0.006(3) 0.732(2) 0.2557(12) 0.115(5) Uani 0.30(3) 1 d P C 2
C202 C 0.4558(2) 0.56254(18) 0.33183(14) 0.0363(5) Uani 1 1 d . D 1
H202 H 0.4459 0.5342 0.2843 0.044 Uiso 1 1 calc R D 1
Cl4 Cl 0.31879(7) 0.59707(6) 0.31183(6) 0.0612(2) Uani 1 1 d . D 1
Cl5 Cl 0.51710(8) 0.47674(6) 0.40446(5) 0.0584(2) Uani 1 1 d . D 1
Cl6 Cl 0.54722(7) 0.66299(5) 0.35810(4) 0.04778(19) Uani 1 1 d . D 1

loop_
_atom_site_aniso_label
_atom_site_aniso_U_11
_atom_site_aniso_U_22
_atom_site_aniso_U_33
_atom_site_aniso_U_23
_atom_site_aniso_U_13
_atom_site_aniso_U_12
C1 0.0228(10) 0.0294(11) 0.0268(11) 0.0033(8) 0.0117(9) 0.0010(8)
C2 0.0298(11) 0.0384(12) 0.0263(11) 0.0071(9) 0.0152(10) 0.0054(9)
C3 0.0312(12) 0.0372(12) 0.0292(11) 0.0022(9) 0.0187(10) 0.0029(9)
C4 0.0250(10) 0.0268(10) 0.0291(11) 0.0011(8) 0.0152(9) -0.0003(8)
C5 0.0245(10) 0.0249(10) 0.0237(10) 0.0005(8) 0.0101(9) -0.0004(8)
C6 0.0234(10) 0.0280(10) 0.0247(10) -0.0015(8) 0.0111(9) -0.0007(8)
C7 0.0222(10) 0.0199(9) 0.0253(10) -0.0005(7) 0.0112(9) -0.0001(7)
C8 0.0240(10) 0.0206(9) 0.0269(10) 0.0038(8) 0.0132(9) 0.0000(8)
C9 0.0236(10) 0.0296(11) 0.0232(10) 0.0031(8) 0.0119(9) -0.0017(8)
C10 0.0223(9) 0.0242(10) 0.0220(9) 0.0027(8) 0.0118(8) 0.0015(7)
C11 0.0235(10) 0.0288(10) 0.0188(9) -0.0002(8) 0.0088(8) -0.0002(8)
C12 0.0197(9) 0.0236(10) 0.0225(10) -0.0018(7) 0.0089(8) -0.0016(7)
C13 0.0202(9) 0.0243(10) 0.0256(10) -0.0030(8) 0.0092(9) -0.0017(8)
C14 0.0226(10) 0.0243(10) 0.0302(11) -0.0001(8) 0.0148(9) -0.0016(8)
C15 0.0283(11) 0.0282(11) 0.0269(10) -0.0018(8) 0.0173(9) -0.0054(8)
C16 0.0234(10) 0.0231(10) 0.0229(10) 0.0001(8) 0.0128(8) -0.0010(8)
C17 0.0245(10) 0.0262(10) 0.0195(9) -0.0027(7) 0.0112(8) -0.0024(8)
C18 0.0208(9) 0.0210(9) 0.0223(10) -0.0011(7) 0.0104(8) 0.0001(7)
C19 0.0474(15) 0.0579(17) 0.0347(13) -0.0108(12) 0.0297(12) -0.0161(13)
C20 0.0320(13) 0.0486(15) 0.0470(15) 0.0268(12) 0.0183(12) 0.0094(11)
C21 0.0468(15) 0.0431(14) 0.0278(12) 0.0021(10) 0.0193(11) -0.0134(11)
C22 0.0423(14) 0.0364(13) 0.0476(15) -0.0083(11) 0.0336(13) -0.0041(10)
B1 0.0223(11) 0.0257(11) 0.0255(11) 0.0004(9) 0.0114(10) -0.0024(9)
B2 0.0214(11) 0.0254(11) 0.0278(12) -0.0018(9) 0.0119(10) -0.0034(9)
N1 0.0368(11) 0.0343(10) 0.0259(10) -0.0005(8) 0.0147(9) 0.0060(8)
N2 0.0380(11) 0.0320(10) 0.0251(9) 0.0006(8) 0.0128(9) 0.0066(8)
O1 0.0204(7) 0.0259(7) 0.0217(7) -0.0006(6) 0.0082(6) -0.0001(5)
O2 0.0256(8) 0.0401(9) 0.0301(8) 0.0108(7) 0.0171(7) 0.0091(7)
O3 0.0278(8) 0.0244(7) 0.0245(7) -0.0040(6) 0.0116(6) -0.0003(6)
O4 0.0338(8) 0.0267(8) 0.0339(8) 0.0047(6) 0.0220(7) 0.0037(6)
S1 0.0506(4) 0.0417(4) 0.0228(3) 0.0010(2) 0.0161(3) 0.0129(3)
C201 0.0403(14) 0.0652(18) 0.0320(13) -0.0037(12) 0.0218(12) -0.0062(13)
Cl1A 0.0468(14) 0.130(4) 0.0322(13) -0.0165(18) 0.0173(10) -0.0082(18)
Cl2A 0.085(3) 0.0593(17) 0.0539(13) 0.0050(9) 0.0446(17) 0.0127(10)
Cl3A 0.0635(16) 0.0768(16) 0.0708(16) 0.0062(13) 0.0436(14) -0.0185(11)
Cl1B 0.046(4) 0.084(4) 0.041(3) 0.004(2) 0.018(3) -0.025(3)
Cl2B 0.068(5) 0.138(10) 0.067(5) -0.024(6) 0.028(3) 0.034(7)
Cl3B 0.128(11) 0.135(10) 0.127(8) -0.042(6) 0.098(8) -0.065(8)
C202 0.0389(13) 0.0333(12) 0.0340(12) -0.0025(10) 0.0180(11) 0.0002(10)
Cl4 0.0407(4) 0.0563(5) 0.0761(6) -0.0083(4) 0.0246(4) 0.0063(3)
Cl5 0.0642(5) 0.0523(4) 0.0542(4) 0.0203(3) 0.0290(4) 0.0117(4)
Cl6 0.0528(4) 0.0427(4) 0.0423(4) -0.0085(3) 0.0220(3) -0.0124(3)

loop_
_atom_type_symbol
_atom_type_description
_atom_type_scat_dispersion_real
_atom_type_scat_dispersion_imag
_atom_type_scat_source
C C 0.0033 0.0016 'International Tables Vol C Tables 4.2.6.8 and 6.1.1.4'
H H 0.0000 0.0000 'International Tables Vol C Tables 4.2.6.8 and 6.1.1.4'
B B 0.0013 0.0007 'International Tables Vol C Tables 4.2.6.8 and 6.1.1.4'
N N 0.0061 0.0033 'International Tables Vol C Tables 4.2.6.8 and 6.1.1.4'
O O 0.0106 0.0060 'International Tables Vol C Tables 4.2.6.8 and 6.1.1.4'
S S 0.1246 0.1234 'International Tables Vol C Tables 4.2.6.8 and 6.1.1.4'
Cl Cl 0.1484 0.1585 'International Tables Vol C Tables 4.2.6.8 and 6.1.1.4'

loop_
_geom_angle_atom_site_label_1
_geom_angle_atom_site_label_2
_geom_angle_atom_site_label_3
_geom_angle
_geom_angle_site_symmetry_1
_geom_angle_site_symmetry_3
C2 C1 C6 115.5(2) . .
C2 C1 B1 118.3(2) . .
C6 C1 B1 125.9(2) . .
C1 C2 C3 123.3(2) . .
C1 C2 H2 118.4 . .
C3 C2 H2 118.4 . .
C4 C3 C2 123.0(2) . .
C4 C3 H3 118.5 . .
C2 C3 H3 118.5 . .
C3 C4 C5 115.6(2) . .
C3 C4 B2 118.5(2) . .
C5 C4 B2 125.7(2) . .
N2 C5 C4 125.4(2) . .
N2 C5 C6 113.2(2) . .
C4 C5 C6 121.34(19) . .
N1 C6 C1 125.7(2) . .
N1 C6 C5 113.05(19) . .
C1 C6 C5 121.2(2) . .
O1 C7 C18 109.77(16) . .
O1 C7 C8 104.93(16) . .
C18 C7 C8 104.18(16) . .
O1 C7 H7 112.5 . .
C18 C7 H7 112.5 . .
C8 C7 H7 112.5 . .
O2 C8 C9 112.03(17) . .
O2 C8 C7 103.96(16) . .
C9 C8 C7 107.39(16) . .
O2 C8 H8 111.1 . .
C9 C8 H8 111.1 . .
C7 C8 H8 111.1 . .
C10 C9 C19 113.35(19) . .
C10 C9 C20 109.08(18) . .
C19 C9 C20 110.7(2) . .
C10 C9 C8 102.36(16) . .
C19 C9 C8 113.26(19) . .
C20 C9 C8 107.65(19) . .
C11 C10 C18 120.34(19) . .
C11 C10 C9 127.63(19) . .
C18 C10 C9 112.02(18) . .
C12 C11 C10 117.59(19) . .
C12 C11 H11 121.2 . .
C10 C11 H11 121.2 . .
C11 C12 C16 121.98(19) . .
C11 C12 C13 126.99(19) . .
C16 C12 C13 110.85(18) . .
O3 C13 C12 109.61(17) . .
O3 C13 C14 105.20(16) . .
C12 C13 C14 103.66(17) . .
O3 C13 H13 112.6 . .
C12 C13 H13 112.6 . .
C14 C13 H13 112.6 . .
O4 C14 C15 112.07(17) . .
O4 C14 C13 103.40(16) . .
C15 C14 C13 107.13(17) . .
O4 C14 H14 111.3 . .
C15 C14 H14 111.3 . .
C13 C14 H14 111.3 . .
C16 C15 C21 114.05(19) . .
C16 C15 C22 108.38(18) . .
C21 C15 C22 110.1(2) . .
C16 C15 C14 102.35(17) . .
C21 C15 C14 113.38(19) . .
C22 C15 C14 108.15(18) . .
C17 C16 C12 120.39(19) . .
C17 C16 C15 128.42(19) . .
C12 C16 C15 111.16(18) . .
C16 C17 C18 117.46(18) . .
C16 C17 H17 121.3 . .
C18 C17 H17 121.3 . .
C17 C18 C10 122.01(19) . .
C17 C18 C7 127.62(18) . .
C10 C18 C7 110.31(18) . .
C9 C19 H19A 109.5 . .
C9 C19 H19B 109.5 . .
H19A C19 H19B 109.5 . .
C9 C19 H19C 109.5 . .
H19A C19 H19C 109.5 . .
H19B C19 H19C 109.5 . .
C9 C20 H20A 109.5 . .
C9 C20 H20B 109.5 . .
H20A C20 H20B 109.5 . .
C9 C20 H20C 109.5 . .
H20A C20 H20C 109.5 . .
H20B C20 H20C 109.5 . .
C15 C21 H21A 109.5 . .
C15 C21 H21B 109.5 . .
H21A C21 H21B 109.5 . .
C15 C21 H21C 109.5 . .
H21A C21 H21C 109.5 . .
H21B C21 H21C 109.5 . .
C15 C22 H22A 109.5 . .
C15 C22 H22B 109.5 . .
H22A C22 H22B 109.5 . .
C15 C22 H22C 109.5 . .
H22A C22 H22C 109.5 . .
H22B C22 H22C 109.5 . .
O2 B1 O1 114.12(19) . .
O2 B1 C1 119.1(2) . .
O1 B1 C1 126.7(2) . .
O3 B2 O4 114.6(2) 3_756 3_756
O3 B2 C4 126.1(2) 3_756 .
O4 B2 C4 119.3(2) 3_756 .
C6 N1 S1 106.41(16) . .
C5 N2 S1 106.02(16) . .
B1 O1 C7 106.51(16) . .
B1 O2 C8 108.93(17) . .
B2 O3 C13 106.49(17) 3_756 .
B2 O4 C14 108.61(17) 3_756 .
N2 S1 N1 101.28(10) . .
C101 N101 C108 117.0 . .
N101 C101 C102 124.5 . .
C103 C102 C101 118.9 . .
C102 C103 C109 119.8 . .
C105 C104 C109 120.8 . .
C104 C105 C106 120.3 . .
C107 C106 C105 120.5 . .
C106 C107 C108 120.4 . .
N101 C108 C107 118.4 . .
N101 C108 C109 122.4 . .
C107 C108 C109 119.2 . .
C103 C109 C108 117.3 . .
C103 C109 C104 123.8 . .
C108 C109 C104 118.8 . .
Cl2B C201 Cl1B 111.2(9) . .
Cl2B C201 Cl3A 97.6(12) . .
Cl1B C201 Cl3A 115.1(4) . .
Cl2B C201 Cl3B 111.8(6) . .
Cl1B C201 Cl3B 109.0(9) . .
Cl3A C201 Cl3B 14.2(13) . .
Cl2B C201 Cl1A 118.1(7) . .
Cl1B C201 Cl1A 7.5(7) . .
Cl3A C201 Cl1A 110.1(3) . .
Cl3B C201 Cl1A 102.8(8) . .
Cl2B C201 Cl2A 12.2(13) . .
Cl1B C201 Cl2A 103.5(6) . .
Cl3A C201 Cl2A 109.8(3) . .
Cl3B C201 Cl2A 124.0(13) . .
Cl1A C201 Cl2A 110.9(4) . .
Cl2B C201 H201 112.9 . .
Cl1B C201 H201 110.8 . .
Cl3A C201 H201 108.7 . .
Cl3B C201 H201 100.8 . .
Cl1A C201 H201 108.7 . .
Cl2A C201 H201 108.7 . .
Cl5 C202 Cl4 110.44(15) . .
Cl5 C202 Cl6 110.77(14) . .
Cl4 C202 Cl6 109.96(14) . .
Cl5 C202 H202 108.5 . .
Cl4 C202 H202 108.5 . .
Cl6 C202 H202 108.5 . .

loop_
_geom_bond_atom_site_label_1
_geom_bond_atom_site_label_2
_geom_bond_distance
_geom_bond_site_symmetry_2
C1 C2 1.376(3) .
C1 C6 1.427(3) .
C1 B1 1.554(3) .
C2 C3 1.418(3) .
C2 H2 0.9500 .
C3 C4 1.377(3) .
C3 H3 0.9500 .
C4 C5 1.425(3) .
C4 B2 1.558(3) .
C5 N2 1.350(3) .
C5 C6 1.442(3) .
C6 N1 1.343(3) .
C7 O1 1.466(2) .
C7 C18 1.507(3) .
C7 C8 1.553(3) .
C7 H7 1.0000 .
C8 O2 1.438(3) .
C8 C9 1.542(3) .
C8 H8 1.0000 .
C9 C10 1.515(3) .
C9 C19 1.524(3) .
C9 C20 1.537(3) .
C10 C11 1.391(3) .
C10 C18 1.395(3) .
C11 C12 1.389(3) .
C11 H11 0.9500 .
C12 C16 1.396(3) .
C12 C13 1.510(3) .
C13 O3 1.456(3) .
C13 C14 1.561(3) .
C13 H13 1.0000 .
C14 O4 1.442(3) .
C14 C15 1.542(3) .
C14 H14 1.0000 .
C15 C16 1.521(3) .
C15 C21 1.526(3) .
C15 C22 1.540(3) .
C16 C17 1.391(3) .
C17 C18 1.392(3) .
C17 H17 0.9500 .
C19 H19A 0.9800 .
C19 H19B 0.9800 .
C19 H19C 0.9800 .
C20 H20A 0.9800 .
C20 H20B 0.9800 .
C20 H20C 0.9800 .
C21 H21A 0.9800 .
C21 H21B 0.9800 .
C21 H21C 0.9800 .
C22 H22A 0.9800 .
C22 H22B 0.9800 .
C22 H22C 0.9800 .
B1 O2 1.366(3) .
B1 O1 1.368(3) .
B2 O3 1.364(3) 3_756
B2 O4 1.368(3) 3_756
N1 S1 1.618(2) .
N2 S1 1.616(2) .
O3 B2 1.364(3) 3_756
O4 B2 1.368(3) 3_756
N101 C101 1.3186 .
N101 C108 1.3742 .
C101 C102 1.4004 .
C101 H101 1.0130 .
C102 C103 1.3502 .
C102 H102 0.9834 .
C103 C109 1.4142 .
C103 H103 0.9741 .
C104 C105 1.3586 .
C104 C109 1.4163 .
C104 H104 0.9460 .
C105 C106 1.4092 .
C105 H105 0.9664 .
C106 C107 1.3653 .
C106 H106 1.0287 .
C107 C108 1.4123 .
C107 H107 0.9762 .
C108 C109 1.4152 .
C201 Cl2B 1.673(17) .
C201 Cl1B 1.739(13) .
C201 Cl3A 1.748(5) .
C201 Cl3B 1.766(17) .
C201 Cl1A 1.770(6) .
C201 Cl2A 1.777(6) .
C201 H201 1.0000 .
C202 Cl5 1.746(3) .
C202 Cl4 1.756(3) .
C202 Cl6 1.765(3) .
C202 H202 1.0000 .

loop_
_geom_torsion_atom_site_label_1
_geom_torsion_atom_site_label_2
_geom_torsion_atom_site_label_3
_geom_torsion_atom_site_label_4
_geom_torsion
_geom_torsion_site_symmetry_4
C6 C1 C2 C3 1.6(3) .
B1 C1 C2 C3 -173.0(2) .
C1 C2 C3 C4 -0.6(4) .
C2 C3 C4 C5 -0.8(3) .
C2 C3 C4 B2 174.5(2) .
C3 C4 C5 N2 -178.9(2) .
B2 C4 C5 N2 6.2(4) .
C3 C4 C5 C6 1.0(3) .
B2 C4 C5 C6 -173.8(2) .
C2 C1 C6 N1 178.7(2) .
B1 C1 C6 N1 -7.3(4) .
C2 C1 C6 C5 -1.2(3) .
B1 C1 C6 C5 172.8(2) .
N2 C5 C6 N1 0.0(3) .
C4 C5 C6 N1 -180.0(2) .
N2 C5 C6 C1 179.9(2) .
C4 C5 C6 C1 -0.1(3) .
O1 C7 C8 O2 11.4(2) .
C18 C7 C8 O2 -104.01(18) .
O1 C7 C8 C9 130.23(17) .
C18 C7 C8 C9 14.9(2) .
O2 C8 C9 C10 94.39(19) .
C7 C8 C9 C10 -19.1(2) .
O2 C8 C9 C19 -28.0(3) .
C7 C8 C9 C19 -141.5(2) .
O2 C8 C9 C20 -150.71(18) .
C7 C8 C9 C20 95.7(2) .
C19 C9 C10 C11 -41.7(3) .
C20 C9 C10 C11 82.1(3) .
C8 C9 C10 C11 -164.0(2) .
C19 C9 C10 C18 139.7(2) .
C20 C9 C10 C18 -96.5(2) .
C8 C9 C10 C18 17.4(2) .
C18 C10 C11 C12 1.5(3) .
C9 C10 C11 C12 -177.0(2) .
C10 C11 C12 C16 2.9(3) .
C10 C11 C12 C13 -171.9(2) .
C11 C12 C13 O3 59.8(3) .
C16 C12 C13 O3 -115.47(19) .
C11 C12 C13 C14 171.7(2) .
C16 C12 C13 C14 -3.6(2) .
O3 C13 C14 O4 12.6(2) .
C12 C13 C14 O4 -102.44(18) .
O3 C13 C14 C15 131.18(17) .
C12 C13 C14 C15 16.1(2) .
O4 C14 C15 C16 91.1(2) .
C13 C14 C15 C16 -21.6(2) .
O4 C14 C15 C21 -32.2(3) .
C13 C14 C15 C21 -144.95(19) .
O4 C14 C15 C22 -154.59(18) .
C13 C14 C15 C22 92.7(2) .
C11 C12 C16 C17 -4.3(3) .
C13 C12 C16 C17 171.24(19) .
C11 C12 C16 C15 173.73(19) .
C13 C12 C16 C15 -10.8(2) .
C21 C15 C16 C17 -39.1(3) .
C22 C15 C16 C17 83.9(3) .
C14 C15 C16 C17 -162.0(2) .
C21 C15 C16 C12 143.1(2) .
C22 C15 C16 C12 -93.9(2) .
C14 C15 C16 C12 20.3(2) .
C12 C16 C17 C18 1.1(3) .
C15 C16 C17 C18 -176.5(2) .
C16 C17 C18 C10 3.4(3) .
C16 C17 C18 C7 -173.6(2) .
C11 C10 C18 C17 -4.8(3) .
C9 C10 C18 C17 173.96(19) .
C11 C10 C18 C7 172.69(19) .
C9 C10 C18 C7 -8.6(2) .
O1 C7 C18 C17 61.2(3) .
C8 C7 C18 C17 173.1(2) .
O1 C7 C18 C10 -116.06(19) .
C8 C7 C18 C10 -4.2(2) .
C2 C1 B1 O2 -12.3(3) .
C6 C1 B1 O2 173.8(2) .
C2 C1 B1 O1 165.0(2) .
C6 C1 B1 O1 -8.9(4) .
C3 C4 B2 O3 -165.7(2) 3_756
C5 C4 B2 O3 9.0(4) 3_756
C3 C4 B2 O4 11.3(3) 3_756
C5 C4 B2 O4 -173.9(2) 3_756
C1 C6 N1 S1 179.76(19) .
C5 C6 N1 S1 -0.3(2) .
C4 C5 N2 S1 -179.71(19) .
C6 C5 N2 S1 0.3(2) .
O2 B1 O1 C7 9.1(2) .
C1 B1 O1 C7 -168.3(2) .
C18 C7 O1 B1 99.14(19) .
C8 C7 O1 B1 -12.3(2) .
O1 B1 O2 C8 -1.4(3) .
C1 B1 O2 C8 176.24(19) .
C9 C8 O2 B1 -122.04(19) .
C7 C8 O2 B1 -6.4(2) .
C12 C13 O3 B2 98.3(2) 3_756
C14 C13 O3 B2 -12.6(2) 3_756
C15 C14 O4 B2 -123.26(19) 3_756
C13 C14 O4 B2 -8.2(2) 3_756
C5 N2 S1 N1 -0.47(19) .
C6 N1 S1 N2 0.47(19) .
C108 N101 C101 C102 0.6 .
N101 C101 C102 C103 0.1 .
C101 C102 C103 C109 -0.5 .
C109 C104 C105 C106 0.7 .
C104 C105 C106 C107 0.3 .
C105 C106 C107 C108 -1.0 .
C101 N101 C108 C107 177.8 .
C101 N101 C108 C109 -0.9 .
C106 C107 C108 N101 -178.0 .
C106 C107 C108 C109 0.7 .
C102 C103 C109 C108 0.3 .
C102 C103 C109 C104 -178.2 .
N101 C108 C109 C103 0.4 .
C107 C108 C109 C103 -178.2 .
N101 C108 C109 C104 178.9 .
C107 C108 C109 C104 0.3 .
C105 C104 C109 C103 177.4 .
C105 C104 C109 C108 -1.0 .
